data_4068698
loop_
_publ_author_name
'Miller, Adam D.'
'Johnson, Samuel A.'
'Tupper, Karl A.'
'McBee, Jennifer L.'
'Tilley, T. Don'

_publ_section_title
;
 Unsymmetrical Zirconacyclopentadienes from Isolated Zirconacyclopropenes
 with 1-Alkynylphosphine Ligands
;
_journal_issue 4
_journal_name_full Organometallics
_journal_page_first 1252
_journal_paper_doi 10.1021/om801040t
_journal_volume 28
_journal_year 2009
_chemical_formula_moiety 'C30 H39 P Zr'
_chemical_formula_sum 'C30 H39 P Zr'
_chemical_formula_weight 521.80
_chemical_name_systematic
; 
 ? 
;
_space_group_IT_number 14
_symmetry_cell_setting monoclinic
_symmetry_space_group_name_Hall '-P 2ybc'
_symmetry_space_group_name_H-M 'P 1 21/c 1'
_atom_sites_solution_hydrogens geom
_atom_sites_solution_primary direct
_atom_sites_solution_secondary difmap
_audit_creation_method SHELXL-97
_cell_angle_alpha 90.00
_cell_angle_beta 109.002(2)
_cell_angle_gamma 90.00
_cell_formula_units_Z 4
_cell_length_a 13.7280(18)
_cell_length_b 9.8567(13)
_cell_length_c 20.224(3)
_cell_measurement_reflns_used 3127
_cell_measurement_temperature 159(2)
_cell_measurement_theta_max 24.23
_cell_measurement_theta_min 3.61
_cell_volume 2587.4(6)
_computing_cell_refinement 'Saint v7.06, Bruker 2004'
_computing_data_collection 'Apex2-v1.0.27, Bruker 2004'
_computing_data_reduction 'Saint v7.06, Bruker 2004'
_computing_molecular_graphics 'SHELXL-XP (Sheldrick, 1997)'
_computing_structure_refinement 'SHELXL-97 (Sheldrick, 1997)'
_computing_structure_solution 'SHELXS-97 (Sheldrick, 1990)'
_diffrn_ambient_temperature 159(2)
_diffrn_detector_area_resol_mean 0
_diffrn_measured_fraction_theta_full 0.988
_diffrn_measured_fraction_theta_max 0.988
_diffrn_measurement_device_type 'Bruker Apex'
_diffrn_measurement_method \w/scans
_diffrn_radiation_monochromator graphite
_diffrn_radiation_source 'fine-focus sealed tube'
_diffrn_radiation_type MoK\a
_diffrn_radiation_wavelength 0.71073
_diffrn_reflns_av_R_equivalents 0.0290
_diffrn_reflns_av_sigmaI/netI 0.0399
_diffrn_reflns_limit_h_max 10
_diffrn_reflns_limit_h_min -16
_diffrn_reflns_limit_k_max 10
_diffrn_reflns_limit_k_min -11
_diffrn_reflns_limit_l_max 23
_diffrn_reflns_limit_l_min -23
_diffrn_reflns_number 11281
_diffrn_reflns_theta_full 24.71
_diffrn_reflns_theta_max 24.71
_diffrn_reflns_theta_min 3.62
_diffrn_standards_interval_count 0
_diffrn_standards_interval_time 0
_diffrn_standards_number 0
_exptl_absorpt_coefficient_mu 0.502
_exptl_absorpt_correction_T_max 0.97
_exptl_absorpt_correction_T_min 0.91
_exptl_absorpt_correction_type multi-scan
_exptl_absorpt_process_details 'SAdabs, 2004'
_exptl_crystal_colour red
_exptl_crystal_density_diffrn 1.339
_exptl_crystal_density_method 'not measured'
_exptl_crystal_description block
_exptl_crystal_F_000 1096
_exptl_crystal_size_max 0.23
_exptl_crystal_size_mid 0.16
_exptl_crystal_size_min 0.09
_refine_diff_density_max 0.702
_refine_diff_density_min -0.271
_refine_diff_density_rms 0.069
_refine_ls_extinction_method none
_refine_ls_goodness_of_fit_ref 1.026
_refine_ls_hydrogen_treatment constr
_refine_ls_matrix_type full
_refine_ls_number_parameters 289
_refine_ls_number_reflns 4361
_refine_ls_number_restraints 0
_refine_ls_restrained_S_all 1.026
_refine_ls_R_factor_all 0.0566
_refine_ls_R_factor_gt 0.0365
_refine_ls_shift/su_max 0.001
_refine_ls_shift/su_mean 0.000
_refine_ls_structure_factor_coef Fsqd
_refine_ls_weighting_details 'calc w=1/[\s^2^(Fo^2^)+(0.0498P)^2^+1.2654P] where P=(Fo^2^+2Fc^2^)/3'
_refine_ls_weighting_scheme calc
_refine_ls_wR_factor_gt 0.0851
_refine_ls_wR_factor_ref 0.0927
_reflns_number_gt 3322
_reflns_number_total 4361
_reflns_threshold_expression >2sigma(I)
_cod_data_source_file om801040t_si_005.cif
_cod_data_source_block adam12s
_cod_depositor_comments
;
The following automatic conversions were performed:

'_symmetry_cell_setting' value 'Monoclinic' changed to 'monoclinic'
according to /home/saulius/struct/CIF-dictionaries/cif_core.dic
dictionary named 'cif_core.dic' version 2.4.2 from 2011-04-26.

Automatic conversion script
Id: cif_fix_values 1715 2011-07-08 13:25:40Z adriana 
;
_cod_original_cell_volume 2587.5(6)
_cod_original_sg_symbol_H-M P2(1)/c
_cod_database_code 4068698

loop_
_symmetry_equiv_pos_as_xyz
'x, y, z'
'x, -y+1/2, z+1/2'
'-x, -y, -z'
'-x, y-1/2, -z-1/2'

loop_
_atom_site_label
_atom_site_type_symbol
_atom_site_fract_x
_atom_site_fract_y
_atom_site_fract_z
_atom_site_U_iso_or_equiv
_atom_site_adp_type
_atom_site_occupancy
_atom_site_symmetry_multiplicity
_atom_site_calc_flag
_atom_site_refinement_flags
Zr1 Zr -0.23391(2) 0.18462(3) -0.165583(15) 0.02363(11) Uani 1 1 d .
C1 C -0.2469(2) 0.4209(3) -0.14979(15) 0.0250(7) Uani 1 1 d .
C28 C -0.3264(3) 0.1149(4) -0.38637(18) 0.0420(9) Uani 1 1 d .
H28A H -0.3028 0.1624 -0.4209 0.050 Uiso 1 1 calc R
P1 P -0.22636(6) 0.14058(8) -0.29947(4) 0.0262(2) Uani 1 1 d .
C5 C -0.4287(2) 0.1885(3) -0.21866(19) 0.0378(8) Uani 1 1 d .
H5A H -0.4683 0.2382 -0.2608 0.045 Uiso 1 1 calc R
C19 C -0.2821(2) 0.5006(3) -0.33951(15) 0.0243(7) Uani 1 1 d .
C2 C -0.2652(2) 0.4987(3) -0.20717(15) 0.0240(7) Uani 1 1 d .
C14 C -0.0402(2) 0.1842(3) -0.13102(18) 0.0343(8) Uani 1 1 d .
H14A H 0.0007 0.2241 -0.1578 0.041 Uiso 1 1 calc R
C27 C -0.0977(3) 0.1895(3) -0.38229(19) 0.0419(9) Uani 1 1 d .
H27A H -0.0309 0.1772 -0.3871 0.063 Uiso 1 1 calc R
H27B H -0.1114 0.2846 -0.3804 0.063 Uiso 1 1 calc R
H27C H -0.1491 0.1494 -0.4216 0.063 Uiso 1 1 calc R
C24 C -0.2041(2) 0.5278(3) -0.36768(16) 0.0291(7) Uani 1 1 d .
H24A H -0.1369 0.5011 -0.3436 0.035 Uiso 1 1 calc R
C4 C -0.2281(2) 0.2976(3) -0.26077(15) 0.0246(7) Uani 1 1 d .
C3 C -0.2574(2) 0.4289(3) -0.27055(15) 0.0246(7) Uani 1 1 d .
C18 C -0.2048(3) 0.7406(3) -0.21948(19) 0.0408(9) Uani 1 1 d .
H18A H -0.2263 0.8337 -0.2226 0.061 Uiso 1 1 calc R
H18B H -0.1893 0.7162 -0.2609 0.061 Uiso 1 1 calc R
H18C H -0.1445 0.7287 -0.1793 0.061 Uiso 1 1 calc R
C22 C -0.3247(3) 0.6331(3) -0.46777(17) 0.0358(8) Uani 1 1 d .
H22A H -0.3390 0.6770 -0.5106 0.043 Uiso 1 1 calc R
C9 C -0.3999(3) 0.0505(3) -0.21588(19) 0.0394(9) Uani 1 1 d .
H9A H -0.4157 -0.0113 -0.2560 0.047 Uiso 1 1 calc R
C13 C -0.0691(2) 0.0483(3) -0.13204(17) 0.0316(8) Uani 1 1 d .
H13A H -0.0530 -0.0229 -0.1607 0.038 Uiso 1 1 calc R
C7 C -0.3626(3) 0.1262(4) -0.1047(2) 0.0401(9) Uani 1 1 d .
H7A H -0.3488 0.1254 -0.0540 0.048 Uiso 1 1 calc R
C25 C -0.1003(3) 0.1216(3) -0.31533(17) 0.0323(8) Uani 1 1 d .
H25A H -0.0493 0.1693 -0.2769 0.039 Uiso 1 1 calc R
C29 C -0.4310(3) 0.1725(4) -0.3918(2) 0.0579(12) Uani 1 1 d .
H29A H -0.4784 0.1558 -0.4377 0.087 Uiso 1 1 calc R
H29B H -0.4250 0.2685 -0.3833 0.087 Uiso 1 1 calc R
H29C H -0.4558 0.1298 -0.3577 0.087 Uiso 1 1 calc R
C26 C -0.0626(3) -0.0252(3) -0.31224(19) 0.0445(9) Uani 1 1 d .
H26A H 0.0025 -0.0272 -0.3203 0.067 Uiso 1 1 calc R
H26B H -0.1120 -0.0778 -0.3475 0.067 Uiso 1 1 calc R
H26C H -0.0548 -0.0626 -0.2670 0.067 Uiso 1 1 calc R
C23 C -0.2256(3) 0.5942(3) -0.43112(17) 0.0368(8) Uani 1 1 d .
H23A H -0.1727 0.6127 -0.4491 0.044 Uiso 1 1 calc R
C21 C -0.4032(3) 0.6066(3) -0.44059(17) 0.0356(8) Uani 1 1 d .
H21A H -0.4705 0.6322 -0.4653 0.043 Uiso 1 1 calc R
C20 C -0.3817(2) 0.5420(3) -0.37675(16) 0.0292(7) Uani 1 1 d .
H20A H -0.4346 0.5259 -0.3584 0.035 Uiso 1 1 calc R
C15 C -0.2528(3) 0.4827(3) -0.08136(16) 0.0335(8) Uani 1 1 d .
H15A H -0.3176 0.5310 -0.0915 0.040 Uiso 1 1 calc R
H15B H -0.2533 0.4095 -0.0494 0.040 Uiso 1 1 calc R
C17 C -0.2915(3) 0.6498(3) -0.21262(18) 0.0312(8) Uani 1 1 d .
H17A H -0.3079 0.6769 -0.1714 0.037 Uiso 1 1 calc R
H17B H -0.3525 0.6642 -0.2529 0.037 Uiso 1 1 calc R
C12 C -0.1119(3) 0.0269(4) -0.07987(19) 0.0423(9) Uani 1 1 d .
H12A H -0.1299 -0.0615 -0.0649 0.051 Uiso 1 1 calc R
C8 C -0.3589(3) 0.0127(4) -0.1461(2) 0.0402(9) Uani 1 1 d .
H8A H -0.3416 -0.0801 -0.1289 0.048 Uiso 1 1 calc R
C16 C -0.1648(3) 0.5800(4) -0.04456(18) 0.0428(9) Uani 1 1 d .
H16A H -0.1743 0.6137 -0.0025 0.064 Uiso 1 1 calc R
H16B H -0.1648 0.6547 -0.0751 0.064 Uiso 1 1 calc R
H16C H -0.1003 0.5328 -0.0330 0.064 Uiso 1 1 calc R
C11 C -0.1090(3) 0.1493(5) -0.04508(19) 0.0522(11) Uani 1 1 d .
H11A H -0.1241 0.1614 -0.0013 0.063 Uiso 1 1 calc R
C10 C -0.0638(3) 0.2461(4) -0.0764(2) 0.0484(11) Uani 1 1 d .
H10A H -0.0427 0.3375 -0.0584 0.058 Uiso 1 1 calc R
C6 C -0.4070(3) 0.2336(4) -0.1498(2) 0.0390(9) Uani 1 1 d .
H6A H -0.4282 0.3209 -0.1358 0.047 Uiso 1 1 calc R
C30 C -0.3362(3) -0.0344(4) -0.4062(2) 0.0745(15) Uani 1 1 d .
H30A H -0.3879 -0.0453 -0.4512 0.112 Uiso 1 1 calc R
H30B H -0.3555 -0.0850 -0.3719 0.112 Uiso 1 1 calc R
H30C H -0.2713 -0.0672 -0.4082 0.112 Uiso 1 1 calc R

loop_
_atom_site_aniso_label
_atom_site_aniso_U_11
_atom_site_aniso_U_22
_atom_site_aniso_U_33
_atom_site_aniso_U_23
_atom_site_aniso_U_13
_atom_site_aniso_U_12
Zr1 0.02170(18) 0.02008(17) 0.02790(18) 0.00007(13) 0.00643(13) -0.00092(13)
C1 0.0170(17) 0.0241(16) 0.0288(17) -0.0084(13) 0.0003(14) -0.0021(12)
C28 0.037(2) 0.048(2) 0.036(2) -0.0037(17) 0.0053(17) -0.0020(18)
P1 0.0276(5) 0.0226(4) 0.0273(4) -0.0027(3) 0.0075(4) 0.0001(3)
C5 0.0177(17) 0.043(2) 0.050(2) 0.0013(18) 0.0073(16) -0.0052(15)
C19 0.0288(18) 0.0137(14) 0.0306(17) -0.0039(13) 0.0103(15) -0.0006(13)
C2 0.0201(16) 0.0197(15) 0.0310(18) -0.0041(13) 0.0067(14) -0.0027(13)
C14 0.0216(17) 0.0323(19) 0.043(2) 0.0045(16) 0.0028(15) -0.0034(15)
C27 0.045(2) 0.040(2) 0.047(2) 0.0011(17) 0.0244(19) 0.0018(17)
C24 0.0237(18) 0.0295(18) 0.0332(18) 0.0001(14) 0.0082(15) 0.0016(14)
C4 0.0228(16) 0.0247(17) 0.0249(16) -0.0016(13) 0.0060(13) 0.0008(13)
C3 0.0179(17) 0.0248(17) 0.0305(17) 0.0014(13) 0.0071(14) 0.0001(13)
C18 0.045(2) 0.0221(18) 0.053(2) -0.0011(16) 0.0130(19) -0.0025(16)
C22 0.048(2) 0.0319(18) 0.0256(18) 0.0028(14) 0.0094(17) 0.0006(16)
C9 0.030(2) 0.038(2) 0.052(2) -0.0140(17) 0.0154(18) -0.0170(16)
C13 0.0208(18) 0.0280(18) 0.042(2) -0.0026(15) 0.0043(16) 0.0049(14)
C7 0.034(2) 0.047(2) 0.047(2) -0.0039(18) 0.0220(18) -0.0108(17)
C25 0.0313(19) 0.0308(18) 0.0370(19) -0.0048(15) 0.0141(16) 0.0028(15)
C29 0.051(3) 0.048(2) 0.056(3) -0.008(2) -0.008(2) 0.003(2)
C26 0.047(2) 0.040(2) 0.051(2) 0.0030(17) 0.0214(19) 0.0154(18)
C23 0.039(2) 0.036(2) 0.038(2) -0.0019(16) 0.0166(17) -0.0008(16)
C21 0.034(2) 0.0312(19) 0.0341(19) 0.0021(15) 0.0009(16) 0.0052(15)
C20 0.0260(18) 0.0260(17) 0.0350(18) 0.0004(14) 0.0091(15) -0.0010(14)
C15 0.038(2) 0.0292(18) 0.0339(19) -0.0031(15) 0.0116(16) -0.0007(15)
C17 0.0326(19) 0.0237(17) 0.0359(19) -0.0011(14) 0.0092(16) 0.0053(14)
C12 0.035(2) 0.041(2) 0.046(2) 0.0179(18) 0.0084(18) 0.0107(17)
C8 0.035(2) 0.0313(19) 0.058(2) -0.0009(17) 0.0209(19) -0.0120(16)
C16 0.049(2) 0.037(2) 0.040(2) -0.0091(17) 0.0109(18) -0.0009(18)
C11 0.044(2) 0.081(3) 0.0253(19) 0.002(2) 0.0022(18) 0.018(2)
C10 0.032(2) 0.034(2) 0.055(2) -0.0179(19) -0.0175(19) 0.0076(17)
C6 0.0221(18) 0.034(2) 0.067(3) -0.0083(18) 0.0227(18) -0.0058(15)
C30 0.058(3) 0.060(3) 0.081(3) -0.040(2) -0.011(3) 0.004(2)

loop_
_atom_type_symbol
_atom_type_description
_atom_type_scat_dispersion_real
_atom_type_scat_dispersion_imag
_atom_type_scat_source
C C 0.0033 0.0016 'International Tables Vol C Tables 4.2.6.8 and 6.1.1.4'
H H 0.0000 0.0000 'International Tables Vol C Tables 4.2.6.8 and 6.1.1.4'
P P 0.1023 0.0942 'International Tables Vol C Tables 4.2.6.8 and 6.1.1.4'
Zr Zr -2.9673 0.5597 'International Tables Vol C Tables 4.2.6.8 and 6.1.1.4'

loop_
_geom_angle_atom_site_label_1
_geom_angle_atom_site_label_2
_geom_angle_atom_site_label_3
_geom_angle
C4 Zr1 C1 69.70(10)
C4 Zr1 C11 134.26(13)
C1 Zr1 C11 93.62(12)
C4 Zr1 C10 102.23(13)
C1 Zr1 C10 76.07(11)
C11 Zr1 C10 32.27(13)
C4 Zr1 C12 134.01(11)
C1 Zr1 C12 125.28(11)
C11 Zr1 C12 32.15(12)
C10 Zr1 C12 53.19(12)
C4 Zr1 C14 84.84(11)
C1 Zr1 C14 94.78(10)
C11 Zr1 C14 53.40(12)
C10 Zr1 C14 32.05(12)
C12 Zr1 C14 53.32(11)
C4 Zr1 C13 102.44(11)
C1 Zr1 C13 125.99(10)
C11 Zr1 C13 52.81(12)
C10 Zr1 C13 52.76(11)
C12 Zr1 C13 31.77(11)
C14 Zr1 C13 32.11(10)
C4 Zr1 C7 139.06(12)
C1 Zr1 C7 93.61(11)
C11 Zr1 C7 81.97(13)
C10 Zr1 C7 109.76(14)
C12 Zr1 C7 86.43(12)
C14 Zr1 C7 134.96(12)
C13 Zr1 C7 117.06(11)
C4 Zr1 C8 132.81(11)
C1 Zr1 C8 123.59(11)
C11 Zr1 C8 92.27(14)
C10 Zr1 C8 124.54(13)
C12 Zr1 C8 79.16(12)
C14 Zr1 C8 131.54(11)
C13 Zr1 C8 101.24(11)
C7 Zr1 C8 32.33(11)
C4 Zr1 C5 87.50(11)
C1 Zr1 C5 85.81(10)
C11 Zr1 C5 134.99(13)
C10 Zr1 C5 154.69(12)
C12 Zr1 C5 132.37(12)
C14 Zr1 C5 171.58(11)
C13 Zr1 C5 148.19(11)
C7 Zr1 C5 53.25(12)
C8 Zr1 C5 53.25(12)
C4 Zr1 C9 101.06(11)
C1 Zr1 C9 117.96(11)
C11 Zr1 C9 123.87(14)
C10 Zr1 C9 155.99(13)
C12 Zr1 C9 105.24(12)
C14 Zr1 C9 146.87(11)
C13 Zr1 C9 115.99(11)
C7 Zr1 C9 53.04(11)
C8 Zr1 C9 31.78(11)
C5 Zr1 C9 32.29(11)
C4 Zr1 C6 107.93(12)
C1 Zr1 C6 71.44(11)
C11 Zr1 C6 106.03(13)
C10 Zr1 C6 123.43(13)
C12 Zr1 C6 118.04(12)
C14 Zr1 C6 155.49(12)
C13 Zr1 C6 149.13(12)
C7 Zr1 C6 32.07(12)
C8 Zr1 C6 53.11(11)
C5 Zr1 C6 31.93(11)
C9 Zr1 C6 52.91(11)
C2 C1 C15 120.1(3)
C2 C1 Zr1 116.5(2)
C15 C1 Zr1 122.7(2)
C29 C28 C30 110.1(3)
C29 C28 P1 114.0(3)
C30 C28 P1 110.8(3)
C29 C28 H28A 107.2
C30 C28 H28A 107.2
P1 C28 H28A 107.2
C4 P1 C28 115.59(15)
C4 P1 C25 108.43(15)
C28 P1 C25 105.29(16)
C4 P1 Zr1 53.94(10)
C28 P1 Zr1 133.74(12)
C25 P1 Zr1 120.90(11)
C6 C5 C9 107.5(3)
C6 C5 Zr1 74.31(19)
C9 C5 Zr1 74.12(19)
C6 C5 H5A 125.8
C9 C5 H5A 125.8
Zr1 C5 H5A 125.8
C20 C19 C24 118.3(3)
C20 C19 C3 121.7(3)
C24 C19 C3 120.0(3)
C1 C2 C3 115.7(3)
C1 C2 C17 126.3(3)
C3 C2 C17 118.0(3)
C10 C14 C13 107.1(3)
C10 C14 Zr1 73.8(2)
C13 C14 Zr1 74.18(18)
C10 C14 H14A 126.0
C13 C14 H14A 126.0
Zr1 C14 H14A 126.0
C25 C27 H27A 109.5
C25 C27 H27B 109.5
H27A C27 H27B 109.5
C25 C27 H27C 109.5
H27A C27 H27C 109.5
H27B C27 H27C 109.5
C23 C24 C19 120.7(3)
C23 C24 H24A 119.7
C19 C24 H24A 119.7
C3 C4 P1 146.6(3)
C3 C4 Zr1 120.6(2)
P1 C4 Zr1 87.36(12)
C4 C3 C2 114.7(3)
C4 C3 C19 123.6(3)
C2 C3 C19 121.7(3)
C17 C18 H18A 109.5
C17 C18 H18B 109.5
H18A C18 H18B 109.5
C17 C18 H18C 109.5
H18A C18 H18C 109.5
H18B C18 H18C 109.5
C23 C22 C21 119.7(3)
C23 C22 H22A 120.2
C21 C22 H22A 120.2
C8 C9 C5 108.3(3)
C8 C9 Zr1 73.65(19)
C5 C9 Zr1 73.59(18)
C8 C9 H9A 125.6
C5 C9 H9A 125.6
Zr1 C9 H9A 125.6
C12 C13 C14 109.0(3)
C12 C13 Zr1 73.73(19)
C14 C13 Zr1 73.70(18)
C12 C13 H13A 125.3
C14 C13 H13A 125.3
Zr1 C13 H13A 125.3
C6 C7 C8 107.8(3)
C6 C7 Zr1 74.6(2)
C8 C7 Zr1 74.00(19)
C6 C7 H7A 125.7
C8 C7 H7A 125.7
Zr1 C7 H7A 125.7
C27 C25 C26 110.3(3)
C27 C25 P1 113.6(2)
C26 C25 P1 114.0(2)
C27 C25 H25A 106.1
C26 C25 H25A 106.1
P1 C25 H25A 106.1
C28 C29 H29A 109.5
C28 C29 H29B 109.5
H29A C29 H29B 109.5
C28 C29 H29C 109.5
H29A C29 H29C 109.5
H29B C29 H29C 109.5
C25 C26 H26A 109.5
C25 C26 H26B 109.5
H26A C26 H26B 109.5
C25 C26 H26C 109.5
H26A C26 H26C 109.5
H26B C26 H26C 109.5
C22 C23 C24 120.4(3)
C22 C23 H23A 119.8
C24 C23 H23A 119.8
C20 C21 C22 120.0(3)
C20 C21 H21A 120.0
C22 C21 H21A 120.0
C21 C20 C19 121.0(3)
C21 C20 H20A 119.5
C19 C20 H20A 119.5
C16 C15 C1 114.9(3)
C16 C15 H15A 108.5
C1 C15 H15A 108.5
C16 C15 H15B 108.5
C1 C15 H15B 108.5
H15A C15 H15B 107.5
C2 C17 C18 113.9(3)
C2 C17 H17A 108.8
C18 C17 H17A 108.8
C2 C17 H17B 108.8
C18 C17 H17B 108.8
H17A C17 H17B 107.7
C13 C12 C11 107.7(3)
C13 C12 Zr1 74.50(19)
C11 C12 Zr1 73.5(2)
C13 C12 H12A 125.7
C11 C12 H12A 125.7
Zr1 C12 H12A 125.7
C9 C8 C7 108.1(3)
C9 C8 Zr1 74.57(19)
C7 C8 Zr1 73.67(19)
C9 C8 H8A 125.6
C7 C8 H8A 125.6
Zr1 C8 H8A 125.6
C15 C16 H16A 109.5
C15 C16 H16B 109.5
H16A C16 H16B 109.5
C15 C16 H16C 109.5
H16A C16 H16C 109.5
H16B C16 H16C 109.5
C12 C11 C10 107.9(3)
C12 C11 Zr1 74.4(2)
C10 C11 Zr1 74.3(2)
C12 C11 H11A 125.6
C10 C11 H11A 125.6
Zr1 C11 H11A 125.6
C14 C10 C11 108.3(3)
C14 C10 Zr1 74.15(19)
C11 C10 Zr1 73.5(2)
C14 C10 H10A 125.5
C11 C10 H10A 125.5
Zr1 C10 H10A 125.5
C5 C6 C7 108.4(3)
C5 C6 Zr1 73.76(19)
C7 C6 Zr1 73.33(19)
C5 C6 H6A 125.5
C7 C6 H6A 125.5
Zr1 C6 H6A 125.5
C28 C30 H30A 109.5
C28 C30 H30B 109.5
H30A C30 H30B 109.5
C28 C30 H30C 109.5
H30A C30 H30C 109.5
H30B C30 H30C 109.5

loop_
_geom_bond_atom_site_label_1
_geom_bond_atom_site_label_2
_geom_bond_distance
Zr1 C4 2.248(3)
Zr1 C1 2.366(3)
Zr1 C11 2.506(3)
Zr1 C10 2.516(3)
Zr1 C12 2.517(3)
Zr1 C14 2.521(3)
Zr1 C13 2.527(3)
Zr1 C7 2.527(3)
Zr1 C8 2.532(3)
Zr1 C5 2.537(3)
Zr1 C9 2.543(3)
Zr1 C6 2.544(3)
C1 C2 1.344(4)
C1 C15 1.538(4)
C28 C29 1.515(5)
C28 C30 1.519(5)
C28 P1 1.862(3)
C28 H28A 0.9800
P1 C4 1.738(3)
P1 C25 1.870(3)
C5 C6 1.397(5)
C5 C9 1.413(5)
C5 H5A 0.9800
C19 C20 1.390(4)
C19 C24 1.393(4)
C19 C3 1.500(4)
C2 C3 1.489(4)
C2 C17 1.528(4)
C14 C10 1.391(5)
C14 C13 1.396(4)
C14 H14A 0.9800
C27 C25 1.521(5)
C27 H27A 0.9600
C27 H27B 0.9600
C27 H27C 0.9600
C24 C23 1.384(4)
C24 H24A 0.9300
C4 C3 1.351(4)
C18 C17 1.530(5)
C18 H18A 0.9600
C18 H18B 0.9600
C18 H18C 0.9600
C22 C23 1.375(5)
C22 C21 1.385(5)
C22 H22A 0.9300
C9 C8 1.390(5)
C9 H9A 0.9800
C13 C12 1.381(5)
C13 H13A 0.9800
C7 C6 1.401(5)
C7 C8 1.408(5)
C7 H7A 0.9800
C25 C26 1.530(4)
C25 H25A 0.9800
C29 H29A 0.9600
C29 H29B 0.9600
C29 H29C 0.9600
C26 H26A 0.9600
C26 H26B 0.9600
C26 H26C 0.9600
C23 H23A 0.9300
C21 C20 1.383(4)
C21 H21A 0.9300
C20 H20A 0.9300
C15 C16 1.532(4)
C15 H15A 0.9700
C15 H15B 0.9700
C17 H17A 0.9700
C17 H17B 0.9700
C12 C11 1.391(5)
C12 H12A 0.9800
C8 H8A 0.9800
C16 H16A 0.9600
C16 H16B 0.9600
C16 H16C 0.9600
C11 C10 1.396(6)
C11 H11A 0.9800
C10 H10A 0.9800
C6 H6A 0.9800
C30 H30A 0.9600
C30 H30B 0.9600
C30 H30C 0.9600

loop_
_geom_torsion_atom_site_label_1
_geom_torsion_atom_site_label_2
_geom_torsion_atom_site_label_3
_geom_torsion_atom_site_label_4
_geom_torsion
C4 Zr1 C1 C2 12.9(2)
C11 Zr1 C1 C2 149.2(2)
C10 Zr1 C1 C2 121.9(3)
C12 Zr1 C1 C2 143.1(2)
C14 Zr1 C1 C2 95.6(2)
C13 Zr1 C1 C2 103.8(2)
C7 Zr1 C1 C2 -128.7(2)
C8 Zr1 C1 C2 -115.7(2)
C5 Zr1 C1 C2 -76.0(2)
C9 Zr1 C1 C2 -79.1(3)
C6 Zr1 C1 C2 -105.1(2)
C4 Zr1 C1 C15 -177.2(3)
C11 Zr1 C1 C15 -41.0(3)
C10 Zr1 C1 C15 -68.3(2)
C12 Zr1 C1 C15 -47.0(3)
C14 Zr1 C1 C15 -94.5(2)
C13 Zr1 C1 C15 -86.4(3)
C7 Zr1 C1 C15 41.2(2)
C8 Zr1 C1 C15 54.2(3)
C5 Zr1 C1 C15 93.9(2)
C9 Zr1 C1 C15 90.8(2)
C6 Zr1 C1 C15 64.7(2)
C29 C28 P1 C4 -40.1(3)
C30 C28 P1 C4 -165.1(3)
C29 C28 P1 C25 -159.8(3)
C30 C28 P1 C25 75.3(3)
C29 C28 P1 Zr1 23.4(4)
C30 C28 P1 Zr1 -101.5(3)
C1 Zr1 P1 C4 4.16(15)
C11 Zr1 P1 C4 -110.2(2)
C10 Zr1 P1 C4 -78.52(16)
C12 Zr1 P1 C4 -136.30(16)
C14 Zr1 P1 C4 -88.97(14)
C13 Zr1 P1 C4 -121.25(15)
C7 Zr1 P1 C4 118.39(17)
C8 Zr1 P1 C4 139.30(15)
C5 Zr1 P1 C4 88.96(15)
C9 Zr1 P1 C4 120.72(15)
C6 Zr1 P1 C4 82.62(15)
C4 Zr1 P1 C28 -92.5(2)
C1 Zr1 P1 C28 -88.30(18)
C11 Zr1 P1 C28 157.3(2)
C10 Zr1 P1 C28 -170.97(19)
C12 Zr1 P1 C28 131.25(19)
C14 Zr1 P1 C28 178.57(18)
C13 Zr1 P1 C28 146.29(18)
C7 Zr1 P1 C28 25.9(2)
C8 Zr1 P1 C28 46.84(19)
C5 Zr1 P1 C28 -3.50(18)
C9 Zr1 P1 C28 28.27(19)
C6 Zr1 P1 C28 -9.84(19)
C4 Zr1 P1 C25 91.15(17)
C1 Zr1 P1 C25 95.31(14)
C11 Zr1 P1 C25 -19.1(2)
C10 Zr1 P1 C25 12.63(16)
C12 Zr1 P1 C25 -45.15(15)
C14 Zr1 P1 C25 2.18(14)
C13 Zr1 P1 C25 -30.10(14)
C7 Zr1 P1 C25 -150.46(17)
C8 Zr1 P1 C25 -129.55(15)
C5 Zr1 P1 C25 -179.89(15)
C9 Zr1 P1 C25 -148.13(15)
C6 Zr1 P1 C25 173.77(15)
C4 Zr1 C5 C6 -130.7(2)
C1 Zr1 C5 C6 -60.9(2)
C11 Zr1 C5 C6 30.0(3)
C10 Zr1 C5 C6 -16.9(4)
C12 Zr1 C5 C6 74.9(3)
C14 Zr1 C5 C6 -155.3(7)
C13 Zr1 C5 C6 119.5(3)
C7 Zr1 C5 C6 36.7(2)
C8 Zr1 C5 C6 77.4(2)
C9 Zr1 C5 C6 113.9(3)
C4 Zr1 C5 C9 115.4(2)
C1 Zr1 C5 C9 -174.8(2)
C11 Zr1 C5 C9 -83.9(3)
C10 Zr1 C5 C9 -130.8(3)
C12 Zr1 C5 C9 -39.0(3)
C14 Zr1 C5 C9 90.9(8)
C13 Zr1 C5 C9 5.6(3)
C7 Zr1 C5 C9 -77.1(2)
C8 Zr1 C5 C9 -36.5(2)
C6 Zr1 C5 C9 -113.9(3)
C15 C1 C2 C3 180.0(2)
Zr1 C1 C2 C3 -9.9(3)
C15 C1 C2 C17 0.8(5)
Zr1 C1 C2 C17 171.0(2)
C4 Zr1 C14 C10 123.0(2)
C1 Zr1 C14 C10 53.9(2)
C11 Zr1 C14 C10 -37.0(2)
C12 Zr1 C14 C10 -77.4(2)
C13 Zr1 C14 C10 -113.6(3)
C7 Zr1 C14 C10 -46.0(3)
C8 Zr1 C14 C10 -90.7(2)
C5 Zr1 C14 C10 147.6(7)
C9 Zr1 C14 C10 -134.6(3)
C6 Zr1 C14 C10 -0.1(4)
C4 Zr1 C14 C13 -123.4(2)
C1 Zr1 C14 C13 167.5(2)
C11 Zr1 C14 C13 76.5(2)
C10 Zr1 C14 C13 113.6(3)
C12 Zr1 C14 C13 36.17(19)
C7 Zr1 C14 C13 67.6(3)
C8 Zr1 C14 C13 22.8(3)
C5 Zr1 C14 C13 -98.8(7)
C9 Zr1 C14 C13 -21.1(3)
C6 Zr1 C14 C13 113.4(3)
C20 C19 C24 C23 -0.1(4)
C3 C19 C24 C23 -179.8(3)
C28 P1 C4 C3 -21.8(5)
C25 P1 C4 C3 96.1(5)
Zr1 P1 C4 C3 -148.7(5)
C28 P1 C4 Zr1 126.84(15)
C25 P1 C4 Zr1 -115.27(13)
C1 Zr1 C4 C3 -15.2(2)
C11 Zr1 C4 C3 -89.8(3)
C10 Zr1 C4 C3 -85.2(3)
C12 Zr1 C4 C3 -135.1(2)
C14 Zr1 C4 C3 -112.3(3)
C13 Zr1 C4 C3 -139.3(2)
C7 Zr1 C4 C3 55.9(3)
C8 Zr1 C4 C3 102.3(3)
C5 Zr1 C4 C3 71.2(3)
C9 Zr1 C4 C3 100.7(3)
C6 Zr1 C4 C3 46.3(3)
C1 Zr1 C4 P1 -175.79(15)
C11 Zr1 C4 P1 109.67(17)
C10 Zr1 C4 P1 114.26(13)
C12 Zr1 C4 P1 64.28(19)
C14 Zr1 C4 P1 87.17(12)
C13 Zr1 C4 P1 60.15(13)
C7 Zr1 C4 P1 -104.69(17)
C8 Zr1 C4 P1 -58.31(19)
C5 Zr1 C4 P1 -89.33(13)
C9 Zr1 C4 P1 -59.87(14)
C6 Zr1 C4 P1 -114.24(12)
P1 C4 C3 C2 158.5(4)
Zr1 C4 C3 C2 15.6(4)
P1 C4 C3 C19 -20.7(6)
Zr1 C4 C3 C19 -163.6(2)
C1 C2 C3 C4 -2.9(4)
C17 C2 C3 C4 176.3(3)
C1 C2 C3 C19 176.2(3)
C17 C2 C3 C19 -4.5(4)
C20 C19 C3 C4 111.8(4)
C24 C19 C3 C4 -68.5(4)
C20 C19 C3 C2 -67.3(4)
C24 C19 C3 C2 112.4(3)
C6 C5 C9 C8 -1.4(4)
Zr1 C5 C9 C8 66.0(2)
C6 C5 C9 Zr1 -67.4(2)
C4 Zr1 C9 C8 177.8(2)
C1 Zr1 C9 C8 -109.4(2)
C11 Zr1 C9 C8 6.8(3)
C10 Zr1 C9 C8 12.0(4)
C12 Zr1 C9 C8 35.9(2)
C14 Zr1 C9 C8 80.2(3)
C13 Zr1 C9 C8 68.0(2)
C7 Zr1 C9 C8 -37.5(2)
C5 Zr1 C9 C8 -115.3(3)
C6 Zr1 C9 C8 -78.0(2)
C4 Zr1 C9 C5 -66.9(2)
C1 Zr1 C9 C5 5.9(3)
C11 Zr1 C9 C5 122.1(2)
C10 Zr1 C9 C5 127.3(3)
C12 Zr1 C9 C5 151.2(2)
C14 Zr1 C9 C5 -164.5(2)
C13 Zr1 C9 C5 -176.7(2)
C7 Zr1 C9 C5 77.8(2)
C8 Zr1 C9 C5 115.3(3)
C6 Zr1 C9 C5 37.3(2)
C10 C14 C13 C12 1.2(4)
Zr1 C14 C13 C12 -65.8(2)
C10 C14 C13 Zr1 67.0(2)
C4 Zr1 C13 C12 174.3(2)
C1 Zr1 C13 C12 100.5(2)
C11 Zr1 C13 C12 37.5(2)
C10 Zr1 C13 C12 78.3(2)
C14 Zr1 C13 C12 116.0(3)
C7 Zr1 C13 C12 -16.7(2)
C8 Zr1 C13 C12 -46.8(2)
C5 Zr1 C13 C12 -79.9(3)
C9 Zr1 C13 C12 -76.6(2)
C6 Zr1 C13 C12 -16.1(3)
C4 Zr1 C13 C14 58.3(2)
C1 Zr1 C13 C14 -15.5(3)
C11 Zr1 C13 C14 -78.5(2)
C10 Zr1 C13 C14 -37.7(2)
C12 Zr1 C13 C14 -116.0(3)
C7 Zr1 C13 C14 -132.7(2)
C8 Zr1 C13 C14 -162.8(2)
C5 Zr1 C13 C14 164.1(2)
C9 Zr1 C13 C14 167.4(2)
C6 Zr1 C13 C14 -132.1(2)
C4 Zr1 C7 C6 -17.3(3)
C1 Zr1 C7 C6 45.5(2)
C11 Zr1 C7 C6 138.6(2)
C10 Zr1 C7 C6 121.9(2)
C12 Zr1 C7 C6 170.6(2)
C14 Zr1 C7 C6 145.9(2)
C13 Zr1 C7 C6 179.4(2)
C8 Zr1 C7 C6 -114.1(3)
C5 Zr1 C7 C6 -36.6(2)
C9 Zr1 C7 C6 -77.3(2)
C4 Zr1 C7 C8 96.8(3)
C1 Zr1 C7 C8 159.5(2)
C11 Zr1 C7 C8 -107.3(2)
C10 Zr1 C7 C8 -124.0(2)
C12 Zr1 C7 C8 -75.3(2)
C14 Zr1 C7 C8 -100.0(2)
C13 Zr1 C7 C8 -66.6(2)
C5 Zr1 C7 C8 77.5(2)
C9 Zr1 C7 C8 36.8(2)
C6 Zr1 C7 C8 114.1(3)
C4 P1 C25 C27 -82.8(3)
C28 P1 C25 C27 41.5(3)
Zr1 P1 C25 C27 -141.2(2)
C4 P1 C25 C26 149.8(2)
C28 P1 C25 C26 -86.0(3)
Zr1 P1 C25 C26 91.3(3)
C21 C22 C23 C24 0.6(5)
C19 C24 C23 C22 -0.7(5)
C23 C22 C21 C20 0.3(5)
C22 C21 C20 C19 -1.1(5)
C24 C19 C20 C21 1.0(4)
C3 C19 C20 C21 -179.3(3)
C2 C1 C15 C16 -71.3(4)
Zr1 C1 C15 C16 119.2(3)
C1 C2 C17 C18 109.0(4)
C3 C2 C17 C18 -70.2(4)
C14 C13 C12 C11 -0.7(4)
Zr1 C13 C12 C11 -66.5(2)
C14 C13 C12 Zr1 65.8(2)
C4 Zr1 C12 C13 -7.7(3)
C1 Zr1 C12 C13 -103.0(2)
C11 Zr1 C12 C13 -114.3(3)
C10 Zr1 C12 C13 -76.9(2)
C14 Zr1 C12 C13 -36.57(19)
C7 Zr1 C12 C13 165.1(2)
C8 Zr1 C12 C13 133.3(2)
C5 Zr1 C12 C13 135.4(2)
C9 Zr1 C12 C13 115.0(2)
C6 Zr1 C12 C13 170.73(19)
C4 Zr1 C12 C11 106.6(3)
C1 Zr1 C12 C11 11.3(3)
C10 Zr1 C12 C11 37.4(2)
C14 Zr1 C12 C11 77.8(3)
C13 Zr1 C12 C11 114.3(3)
C7 Zr1 C12 C11 -80.6(2)
C8 Zr1 C12 C11 -112.4(3)
C5 Zr1 C12 C11 -110.3(3)
C9 Zr1 C12 C11 -130.7(2)
C6 Zr1 C12 C11 -75.0(3)
C5 C9 C8 C7 0.6(4)
Zr1 C9 C8 C7 66.6(2)
C5 C9 C8 Zr1 -66.0(2)
C6 C7 C8 C9 0.3(4)
Zr1 C7 C8 C9 -67.2(2)
C6 C7 C8 Zr1 67.6(2)
C4 Zr1 C8 C9 -2.9(3)
C1 Zr1 C8 C9 89.8(2)
C11 Zr1 C8 C9 -174.3(2)
C10 Zr1 C8 C9 -174.1(2)
C12 Zr1 C8 C9 -144.8(2)
C14 Zr1 C8 C9 -134.0(2)
C13 Zr1 C8 C9 -121.8(2)
C7 Zr1 C8 C9 114.6(3)
C5 Zr1 C8 C9 37.1(2)
C6 Zr1 C8 C9 77.3(2)
C4 Zr1 C8 C7 -117.5(2)
C1 Zr1 C8 C7 -24.8(3)
C11 Zr1 C8 C7 71.1(2)
C10 Zr1 C8 C7 71.3(3)
C12 Zr1 C8 C7 100.6(2)
C14 Zr1 C8 C7 111.4(2)
C13 Zr1 C8 C7 123.6(2)
C5 Zr1 C8 C7 -77.5(2)
C9 Zr1 C8 C7 -114.6(3)
C6 Zr1 C8 C7 -37.3(2)
C13 C12 C11 C10 -0.1(4)
Zr1 C12 C11 C10 -67.3(2)
C13 C12 C11 Zr1 67.2(2)
C4 Zr1 C11 C12 -105.8(3)
C1 Zr1 C11 C12 -170.8(2)
C10 Zr1 C11 C12 -114.3(3)
C14 Zr1 C11 C12 -77.5(2)
C13 Zr1 C11 C12 -37.0(2)
C7 Zr1 C11 C12 96.1(2)
C8 Zr1 C11 C12 65.4(2)
C5 Zr1 C11 C12 101.5(3)
C9 Zr1 C11 C12 61.8(3)
C6 Zr1 C11 C12 117.5(2)
C4 Zr1 C11 C10 8.4(3)
C1 Zr1 C11 C10 -56.5(2)
C12 Zr1 C11 C10 114.3(3)
C14 Zr1 C11 C10 36.8(2)
C13 Zr1 C11 C10 77.2(2)
C7 Zr1 C11 C10 -149.6(2)
C8 Zr1 C11 C10 179.6(2)
C5 Zr1 C11 C10 -144.2(2)
C9 Zr1 C11 C10 176.0(2)
C6 Zr1 C11 C10 -128.2(2)
C13 C14 C10 C11 -1.2(4)
Zr1 C14 C10 C11 66.1(2)
C13 C14 C10 Zr1 -67.3(2)
C12 C11 C10 C14 0.8(4)
Zr1 C11 C10 C14 -66.5(2)
C12 C11 C10 Zr1 67.3(3)
C4 Zr1 C10 C14 -58.7(2)
C1 Zr1 C10 C14 -123.9(2)
C11 Zr1 C10 C14 115.1(3)
C12 Zr1 C10 C14 77.8(2)
C13 Zr1 C10 C14 37.74(19)
C7 Zr1 C10 C14 147.3(2)
C8 Zr1 C10 C14 114.7(2)
C5 Zr1 C10 C14 -169.4(2)
C9 Zr1 C10 C14 107.0(3)
C6 Zr1 C10 C14 179.93(19)
C4 Zr1 C10 C11 -173.8(2)
C1 Zr1 C10 C11 121.0(2)
C12 Zr1 C10 C11 -37.3(2)
C14 Zr1 C10 C11 -115.1(3)
C13 Zr1 C10 C11 -77.4(2)
C7 Zr1 C10 C11 32.1(3)
C8 Zr1 C10 C11 -0.5(3)
C5 Zr1 C10 C11 75.4(4)
C9 Zr1 C10 C11 -8.1(4)
C6 Zr1 C10 C11 64.8(3)
C9 C5 C6 C7 1.6(4)
Zr1 C5 C6 C7 -65.7(2)
C9 C5 C6 Zr1 67.3(2)
C8 C7 C6 C5 -1.2(4)
Zr1 C7 C6 C5 66.0(2)
C8 C7 C6 Zr1 -67.1(2)
C4 Zr1 C6 C5 52.7(2)
C1 Zr1 C6 C5 113.1(2)
C11 Zr1 C6 C5 -158.4(2)
C10 Zr1 C6 C5 171.4(2)
C12 Zr1 C6 C5 -126.1(2)
C14 Zr1 C6 C5 171.5(2)
C13 Zr1 C6 C5 -116.6(3)
C7 Zr1 C6 C5 -115.5(3)
C8 Zr1 C6 C5 -77.9(2)
C9 Zr1 C6 C5 -37.8(2)
C4 Zr1 C6 C7 168.2(2)
C1 Zr1 C6 C7 -131.4(2)
C11 Zr1 C6 C7 -42.9(2)
C10 Zr1 C6 C7 -73.1(2)
C12 Zr1 C6 C7 -10.6(3)
C14 Zr1 C6 C7 -73.0(3)
C13 Zr1 C6 C7 -1.1(3)
C8 Zr1 C6 C7 37.6(2)
C5 Zr1 C6 C7 115.5(3)
C9 Zr1 C6 C7 77.7(2)
